data_7128073
loop_
_publ_author_name
'Kundu, Gargi'
'Ajithkumar, V. S.'
'Bisai, Milan Kumar'
'Tothadi, Srinu'
'Das, Tamal'
'Vanka, Kumar'
'Sen, Sakya S.'

_publ_section_title
;
 Diverse reactivity of carbenes and silylenes towards fluoropyridines.
;
_journal_issue 36
_journal_name_full 'Chemical communications (Cambridge, England)'
_journal_page_first 4428
_journal_page_last 4431
_journal_paper_doi 10.1039/d1cc01401c
_journal_volume 57
_journal_year 2021
_chemical_formula_moiety '6(C H2 Cl2), F6 Si, C59 H73 F2 N5'
_chemical_formula_sum 'C65 H85 Cl12 F8 N5 Si'
_chemical_formula_weight 1541.86
_space_group_crystal_system monoclinic
_space_group_IT_number 14
_space_group_name_Hall '-P 2yn'
_space_group_name_H-M_alt 'P 1 21/n 1'
_atom_sites_solution_hydrogens geom
_audit_creation_date 2021-03-15
_audit_creation_method
;
Olex2 1.2
(compiled 2018.05.29 svn.r3508 for OlexSys, GUI svn.r5506)
;
_audit_update_record
;
2021-03-15 deposited with the CCDC.	2021-03-25 downloaded from the CCDC.
;
_cell_angle_alpha 90
_cell_angle_beta 105.888(3)
_cell_angle_gamma 90
_cell_formula_units_Z 4
_cell_length_a 15.6778(15)
_cell_length_b 19.214(2)
_cell_length_c 26.770(3)
_cell_measurement_reflns_used 9882
_cell_measurement_temperature 100
_cell_measurement_theta_max 24.66
_cell_measurement_theta_min 2.26
_cell_volume 7756.0(14)
_computing_cell_refinement 'SAINT V8.40A (?, 2016)'
_computing_data_reduction 'SAINT V8.40A (?, 2016)'
_computing_molecular_graphics 'Olex2 (Dolomanov et al., 2009)'
_computing_publication_material 'Olex2 (Dolomanov et al., 2009)'
_computing_structure_refinement 'XL (Sheldrick, 2008)'
_diffrn_ambient_temperature 100.0
_diffrn_measured_fraction_theta_full 0.998
_diffrn_measured_fraction_theta_max 0.998
_diffrn_measurement_device_type 'Bruker APEX-II CCD'
_diffrn_measurement_method '\f and \w scans'
_diffrn_radiation_type MoK\a
_diffrn_radiation_wavelength 0.71073
_diffrn_reflns_av_R_equivalents 0.1653
_diffrn_reflns_av_unetI/netI 0.0443
_diffrn_reflns_Laue_measured_fraction_full 0.998
_diffrn_reflns_Laue_measured_fraction_max 0.998
_diffrn_reflns_limit_h_max 18
_diffrn_reflns_limit_h_min -18
_diffrn_reflns_limit_k_max 22
_diffrn_reflns_limit_k_min -22
_diffrn_reflns_limit_l_max 31
_diffrn_reflns_limit_l_min -31
_diffrn_reflns_number 308968
_diffrn_reflns_point_group_measured_fraction_full 0.998
_diffrn_reflns_point_group_measured_fraction_max 0.998
_diffrn_reflns_theta_full 24.999
_diffrn_reflns_theta_max 24.999
_diffrn_reflns_theta_min 2.069
_diffrn_standards_number 0
_exptl_absorpt_coefficient_mu 0.503
_exptl_absorpt_correction_T_max 0.7454
_exptl_absorpt_correction_T_min 0.6324
_exptl_absorpt_correction_type none
_exptl_absorpt_process_details
;
SADABS-2016/2 (Bruker,2016/2) was used for absorption correction.
wR2(int) was 0.1205 before and 0.0928 after correction.
The Ratio of minimum to maximum transmission is 0.8484.
The \l/2 correction factor is Not present.
;
_exptl_crystal_colour colourless
_exptl_crystal_colour_primary colourless
_exptl_crystal_density_diffrn 1.320
_exptl_crystal_description block
_exptl_crystal_F_000 3200
_exptl_crystal_size_max 0.12
_exptl_crystal_size_mid 0.09
_exptl_crystal_size_min 0.08
_refine_diff_density_max 1.359
_refine_diff_density_min -0.936
_refine_diff_density_rms 0.095
_refine_ls_extinction_method none
_refine_ls_goodness_of_fit_ref 1.063
_refine_ls_hydrogen_treatment constr
_refine_ls_matrix_type full
_refine_ls_number_parameters 854
_refine_ls_number_reflns 13640
_refine_ls_number_restraints 0
_refine_ls_restrained_S_all 1.063
_refine_ls_R_factor_all 0.1095
_refine_ls_R_factor_gt 0.0855
_refine_ls_shift/su_max 0.000
_refine_ls_shift/su_mean 0.000
_refine_ls_structure_factor_coef Fsqd
_refine_ls_weighting_details 'w=1/[\s^2^(Fo^2^)+(0.0925P)^2^+32.6199P] where P=(Fo^2^+2Fc^2^)/3'
_refine_ls_weighting_scheme calc
_refine_ls_wR_factor_gt 0.2118
_refine_ls_wR_factor_ref 0.2297
_reflns_Friedel_coverage 0.000
_reflns_number_gt 10416
_reflns_number_total 13640
_reflns_threshold_expression 'I > 2\s(I)'
_cod_data_source_file d1cc01401c2.cif
_cod_data_source_block mo_gar_71_2_0m_a
_cod_depositor_comments 'Adding full bibliography for 7128070--7128074.cif.'
_cod_original_cell_volume 7755.9(14)
_cod_database_code 7128073
_shelx_shelxl_version_number 2014/7
_shelx_space_group_comment
;
The symmetry employed for this shelxl refinement is uniquely defined
by the following loop, which should always be used as a source of
symmetry information in preference to the above space-group names.
They are only intended as comments.
;
_shelx_estimated_absorpt_t_max 0.961
_shelx_estimated_absorpt_t_min 0.942
_olex2_refinement_description
;
1. Fixed Uiso
 At 1.2 times of:
  All C(H) groups, All C(H,H) groups
 At 1.5 times of:
  All C(H,H,H) groups
2. Others
 Fixed Sof: F2(0.74) F4(0.75) F3(0.25) H1(0.26) F1(0.26) H3(0.74)
3.a Ternary CH refined with riding coordinates:
 C42(H42), C18(H18), C30(H30), C27(H27), C45(H45), C54(H54), C15(H15), C57(H57)
3.b Secondary CH2 refined with riding coordinates:
 C60(H60A,H60B), C65(H65A,H65B), C61(H61A,H61B), C62(H62A,H62B), C63(H63A,
 H63B), C64(H64A,H64B)
3.c Aromatic/amide H refined with riding coordinates:
 C1(H1), C38(H38), C25(H25), C13(H13), C52(H52), C39(H39), C12(H12), C34(H34),
 C8(H8), C35(H35), C50(H50), C11(H11), C51(H51), C23(H23), C7(H7), C24(H24),
 C40(H40), C3(H3)
3.d Idealised Me refined as rotating group:
 C17(H17A,H17B,H17C), C43(H43A,H43B,H43C), C29(H29A,H29B,H29C), C56(H56A,H56B,
 H56C), C46(H46A,H46B,H46C), C31(H31A,H31B,H31C), C59(H59A,H59B,H59C), C55(H55A,
 H55B,H55C), C58(H58A,H58B,H58C), C47(H47A,H47B,H47C), C20(H20A,H20B,H20C),
 C16(H16A,H16B,H16C), C19(H19A,H19B,H19C), C44(H44A,H44B,H44C), C32(H32A,H32B,
 H32C), C28(H28A,H28B,H28C)
;
_olex2_submission_special_instructions 'No special instructions were received'

loop_
_space_group_symop_operation_xyz
'x, y, z'
'-x+1/2, y+1/2, -z+1/2'
'-x, -y, -z'
'x-1/2, -y-1/2, z-1/2'

loop_
_atom_site_label
_atom_site_type_symbol
_atom_site_fract_x
_atom_site_fract_y
_atom_site_fract_z
_atom_site_U_iso_or_equiv
_atom_site_adp_type
_atom_site_occupancy
_atom_site_site_symmetry_order
_atom_site_calc_flag
_atom_site_refinement_flags_posn
_atom_site_refinement_flags_adp
_atom_site_refinement_flags_occupancy
_atom_site_disorder_assembly
_atom_site_disorder_group
Cl1 Cl 0.49443(9) 0.54006(8) 0.44260(6) 0.0463(4) Uani 1 1 d . . . . .
Cl9 Cl 0.62617(12) 0.84828(10) 0.46290(6) 0.0587(5) Uani 1 1 d . . . . .
Cl8 Cl 0.78594(9) 0.75744(9) 0.36434(7) 0.0563(4) Uani 1 1 d . . . . .
Cl5 Cl 0.16372(10) 0.68663(10) 0.25384(8) 0.0625(5) Uani 1 1 d . . . . .
Cl10 Cl 0.65604(18) 0.95394(10) 0.39349(7) 0.0821(7) Uani 1 1 d . . . . .
Cl2 Cl 0.59092(17) 0.50369(10) 0.36844(9) 0.0831(7) Uani 1 1 d . . . . .
Cl4 Cl 0.30763(16) 0.60350(12) 0.15722(8) 0.0813(6) Uani 1 1 d . . . . .
Cl12 Cl 0.47221(14) 0.94445(15) 0.19802(8) 0.0892(7) Uani 1 1 d . . . . .
F9 F 0.42730(16) 0.73935(16) 0.24447(9) 0.0305(6) Uani 1 1 d . . . . .
F8 F 0.53341(17) 0.66148(14) 0.29605(10) 0.0260(6) Uani 1 1 d . . . . .
F2 F 0.1998(2) 0.88207(16) 0.58380(13) 0.0233(7) Uani 0.74 1 d . . P A 1
F4 F 0.2512(2) 0.62012(17) 0.53339(13) 0.0251(8) Uani 0.75 1 d . . P B 1
F10 F 0.56113(16) 0.78346(14) 0.30244(10) 0.0260(6) Uani 1 1 d . . . . .
F6 F 0.42182(17) 0.80118(15) 0.32139(10) 0.0287(6) Uani 1 1 d . . . . .
F7 F 0.39477(16) 0.67873(15) 0.31536(10) 0.0281(6) Uani 1 1 d . . . . .
Cl3 Cl 0.34913(16) 0.48716(11) 0.23098(10) 0.0867(7) Uani 1 1 d . . . . .
Cl11 Cl 0.4180(2) 0.99060(14) 0.28596(11) 0.1035(8) Uani 1 1 d . . . . .
Cl7 Cl 0.77431(13) 0.63313(15) 0.42220(11) 0.1045(10) Uani 1 1 d . . . . .
Cl6 Cl 0.18269(13) 0.82425(13) 0.21044(11) 0.0959(8) Uani 1 1 d . . . . .
F5 F 0.52771(16) 0.72344(14) 0.37256(9) 0.0231(6) Uani 1 1 d . . . . .
Si1 Si 0.47719(7) 0.73145(7) 0.30824(4) 0.0193(3) Uani 1 1 d . . . . .
N2 N 0.3586(2) 0.76105(19) 0.46277(14) 0.0196(8) Uani 1 1 d . . . . .
N5 N 0.2366(3) 0.8054(2) 0.52995(14) 0.0263(9) Uani 1 1 d . . . . .
N3 N 0.0803(2) 0.8056(2) 0.64761(14) 0.0223(8) Uani 1 1 d . . . . .
N4 N 0.1958(2) 0.7491(2) 0.69288(13) 0.0232(8) Uani 1 1 d . . . . .
N1 N 0.2488(2) 0.69210(18) 0.42817(14) 0.0195(8) Uani 1 1 d . . . . .
F3 F 0.2284(7) 0.8615(5) 0.5068(4) 0.024(2) Uani 0.25 1 d . . P C 2
C2 C 0.1858(3) 0.7604(2) 0.59942(15) 0.0177(9) Uani 1 1 d . . . . .
C6 C 0.2860(3) 0.7311(2) 0.47009(16) 0.0165(8) Uani 1 1 d . . . . .
C1 C 0.2054(3) 0.8142(2) 0.57110(15) 0.0197(9) Uani 1 1 d . . . . .
H1 H 0.1963 0.8604 0.5813 0.024 Uiso 0.26 1 calc R . P A 2
C5 C 0.2514(2) 0.7401(2) 0.51542(15) 0.0142(8) Uani 1 1 d . . . . .
C41 C 0.3564(3) 0.7548(2) 0.70898(16) 0.0233(10) Uani 1 1 d . . . . .
C9 C 0.1650(3) 0.6555(2) 0.41969(16) 0.0192(9) Uani 1 1 d . . . . .
C21 C 0.4173(3) 0.8073(2) 0.49973(17) 0.0202(9) Uani 1 1 d . . . . .
C36 C 0.2806(3) 0.7143(2) 0.70596(16) 0.0212(9) Uani 1 1 d . . . . .
C38 C 0.3658(3) 0.6104(3) 0.72176(19) 0.0327(11) Uani 1 1 d . . . . .
H38 H 0.3701 0.5615 0.7267 0.039 Uiso 1 1 calc R . . . .
C25 C 0.4577(3) 0.9216(3) 0.53074(19) 0.0288(11) Uani 1 1 d . . . . .
H25 H 0.4501 0.9707 0.5285 0.035 Uiso 1 1 calc R . . . .
C33 C 0.1546(3) 0.7731(2) 0.64511(17) 0.0219(9) Uani 1 1 d . . . . .
C13 C 0.0091(3) 0.6576(3) 0.40538(19) 0.0319(11) Uani 1 1 d . . . . .
H13 H -0.0452 0.6821 0.4002 0.038 Uiso 1 1 calc R . . . .
C52 C -0.1143(3) 0.8105(3) 0.5331(2) 0.0348(12) Uani 1 1 d . . . . .
H52 H -0.1574 0.7797 0.5127 0.042 Uiso 1 1 calc R . . . .
C49 C 0.0101(3) 0.9029(3) 0.59216(18) 0.0291(11) Uani 1 1 d . . . . .
C39 C 0.4415(3) 0.6479(3) 0.72389(19) 0.0328(11) Uani 1 1 d . . . . .
H39 H 0.4968 0.6247 0.7292 0.039 Uiso 1 1 calc R . . . .
C53 C -0.0499(3) 0.7843(3) 0.57521(19) 0.0304(11) Uani 1 1 d . . . . .
C12 C 0.0085(3) 0.5862(3) 0.4064(2) 0.0350(12) Uani 1 1 d . . . . .
H12 H -0.0459 0.5620 0.4020 0.042 Uiso 1 1 calc R . . . .
C34 C 0.0742(3) 0.8025(3) 0.69764(18) 0.0291(11) Uani 1 1 d . . . . .
H34 H 0.0278 0.8214 0.7100 0.035 Uiso 1 1 calc R . . . .
C8 C 0.3011(3) 0.6975(2) 0.39430(17) 0.0250(10) Uani 1 1 d . . . . .
H8 H 0.2905 0.6751 0.3615 0.030 Uiso 1 1 calc R . . . .
C35 C 0.1455(3) 0.7679(3) 0.72607(17) 0.0289(11) Uani 1 1 d . . . . .
H35 H 0.1590 0.7582 0.7622 0.035 Uiso 1 1 calc R . . . .
C42 C 0.3548(3) 0.8337(3) 0.70507(19) 0.0278(10) Uani 1 1 d . . . . .
H42 H 0.2916 0.8488 0.6919 0.033 Uiso 1 1 calc R . . . .
C50 C -0.0570(3) 0.9254(3) 0.5496(2) 0.0355(12) Uani 1 1 d . . . . .
H50 H -0.0609 0.9734 0.5407 0.043 Uiso 1 1 calc R . . . .
C17 C 0.0336(4) 0.8061(3) 0.4432(2) 0.0408(13) Uani 1 1 d . . . . .
H17A H -0.0294 0.7944 0.4300 0.061 Uiso 1 1 calc GR . . . .
H17B H 0.0407 0.8568 0.4435 0.061 Uiso 1 1 calc GR . . . .
H17C H 0.0566 0.7880 0.4785 0.061 Uiso 1 1 calc GR . . . .
C26 C 0.4014(3) 0.8788(2) 0.49405(18) 0.0237(10) Uani 1 1 d . . . . .
C18 C 0.2521(3) 0.5408(3) 0.4295(2) 0.0331(12) Uani 1 1 d . . . . .
H18 H 0.3034 0.5731 0.4426 0.040 Uiso 1 1 calc R . . . .
C11 C 0.0863(3) 0.5492(3) 0.4137(2) 0.0333(11) Uani 1 1 d . . . . .
H11 H 0.0847 0.4998 0.4139 0.040 Uiso 1 1 calc R . . . .
C30 C 0.5013(4) 0.6995(3) 0.5436(2) 0.0395(13) Uani 1 1 d . . . . .
H30 H 0.4587 0.6765 0.5134 0.047 Uiso 1 1 calc R . . . .
C27 C 0.3292(3) 0.9084(3) 0.4492(2) 0.0333(12) Uani 1 1 d . . . . .
H27 H 0.2819 0.8721 0.4382 0.040 Uiso 1 1 calc R . . . .
C43 C 0.4047(4) 0.8595(3) 0.6672(2) 0.0401(13) Uani 1 1 d . . . . .
H43A H 0.4683 0.8508 0.6817 0.060 Uiso 1 1 calc GR . . . .
H43B H 0.3946 0.9096 0.6615 0.060 Uiso 1 1 calc GR . . . .
H43C H 0.3834 0.8349 0.6341 0.060 Uiso 1 1 calc GR . . . .
C45 C 0.2014(4) 0.5991(3) 0.7116(2) 0.0376(13) Uani 1 1 d . . . . .
H45 H 0.1477 0.6281 0.6960 0.045 Uiso 1 1 calc R . . . .
C54 C -0.0510(4) 0.7083(3) 0.5903(2) 0.0419(13) Uani 1 1 d . . . . .
H54 H 0.0006 0.7003 0.6213 0.050 Uiso 1 1 calc R . . . .
C15 C 0.0851(3) 0.7736(3) 0.40790(19) 0.0308(11) Uani 1 1 d . . . . .
H15 H 0.1475 0.7910 0.4194 0.037 Uiso 1 1 calc R . . . .
C51 C -0.1175(3) 0.8797(3) 0.5202(2) 0.0371(12) Uani 1 1 d . . . . .
H51 H -0.1619 0.8961 0.4908 0.045 Uiso 1 1 calc R . . . .
C29 C 0.3657(4) 0.9235(3) 0.4029(2) 0.0425(14) Uani 1 1 d . . . . .
H29A H 0.4142 0.9572 0.4132 0.064 Uiso 1 1 calc GR . . . .
H29B H 0.3184 0.9427 0.3743 0.064 Uiso 1 1 calc GR . . . .
H29C H 0.3878 0.8803 0.3915 0.064 Uiso 1 1 calc GR . . . .
C56 C -0.0402(5) 0.6603(3) 0.5475(3) 0.0535(16) Uani 1 1 d . . . . .
H56A H -0.0903 0.6667 0.5166 0.080 Uiso 1 1 calc GR . . . .
H56B H -0.0386 0.6119 0.5592 0.080 Uiso 1 1 calc GR . . . .
H56C H 0.0152 0.6713 0.5390 0.080 Uiso 1 1 calc GR . . . .
C60 C 0.5201(5) 0.5636(4) 0.3849(3) 0.0620(19) Uani 1 1 d . . . . .
H60A H 0.4647 0.5667 0.3563 0.074 Uiso 1 1 calc R . . . .
H60B H 0.5484 0.6101 0.3893 0.074 Uiso 1 1 calc R . . . .
C46 C 0.1961(5) 0.5330(4) 0.6790(3) 0.068(2) Uani 1 1 d . . . . .
H46A H 0.2057 0.5448 0.6454 0.102 Uiso 1 1 calc GR . . . .
H46B H 0.1375 0.5117 0.6736 0.102 Uiso 1 1 calc GR . . . .
H46C H 0.2418 0.5001 0.6973 0.102 Uiso 1 1 calc GR . . . .
C65 C 0.4315(6) 0.9188(4) 0.2501(3) 0.067(2) Uani 1 1 d . . . . .
H65A H 0.3739 0.8948 0.2367 0.080 Uiso 1 1 calc R . . . .
H65B H 0.4735 0.8859 0.2726 0.080 Uiso 1 1 calc R . . . .
C61 C 0.3404(5) 0.5773(4) 0.2235(3) 0.0641(19) Uani 1 1 d . . . . .
H61A H 0.3984 0.5987 0.2407 0.077 Uiso 1 1 calc R . . . .
H61B H 0.2966 0.5948 0.2409 0.077 Uiso 1 1 calc R . . . .
C31 C 0.5941(5) 0.6809(4) 0.5421(4) 0.073(2) Uani 1 1 d . . . . .
H31A H 0.6017 0.6926 0.5079 0.109 Uiso 1 1 calc GR . . . .
H31B H 0.6038 0.6309 0.5484 0.109 Uiso 1 1 calc GR . . . .
H31C H 0.6372 0.7070 0.5690 0.109 Uiso 1 1 calc GR . . . .
C59 C 0.0249(5) 0.9900(4) 0.6631(3) 0.070(2) Uani 1 1 d . . . . .
H59A H -0.0327 1.0082 0.6430 0.105 Uiso 1 1 calc GR . . . .
H59B H 0.0613 1.0282 0.6818 0.105 Uiso 1 1 calc GR . . . .
H59C H 0.0158 0.9554 0.6881 0.105 Uiso 1 1 calc GR . . . .
C55 C -0.1358(5) 0.6930(4) 0.6063(3) 0.066(2) Uani 1 1 d . . . . .
H55A H -0.1422 0.7273 0.6321 0.099 Uiso 1 1 calc GR . . . .
H55B H -0.1322 0.6462 0.6213 0.099 Uiso 1 1 calc GR . . . .
H55C H -0.1871 0.6957 0.5757 0.099 Uiso 1 1 calc GR . . . .
C62 C 0.7173(4) 0.6922(5) 0.3784(3) 0.070(2) Uani 1 1 d . . . . .
H62A H 0.6714 0.7142 0.3922 0.084 Uiso 1 1 calc R . . . .
H62B H 0.6868 0.6677 0.3459 0.084 Uiso 1 1 calc R . . . .
C58 C 0.1027(5) 1.0128(4) 0.5947(3) 0.074(2) Uani 1 1 d . . . . .
H58A H 0.1377 0.9916 0.5735 0.111 Uiso 1 1 calc GR . . . .
H58B H 0.1391 1.0470 0.6184 0.111 Uiso 1 1 calc GR . . . .
H58C H 0.0508 1.0361 0.5720 0.111 Uiso 1 1 calc GR . . . .
F1 F 0.1835(8) 0.6287(5) 0.6034(4) 0.037(3) Uani 0.26 1 d . . P D 2
C4 C 0.2343(3) 0.6841(2) 0.54378(17) 0.0208(9) Uani 1 1 d . . . . .
C22 C 0.4854(3) 0.7771(2) 0.53882(18) 0.0250(10) Uani 1 1 d . . . . .
C23 C 0.5389(3) 0.8223(3) 0.57427(19) 0.0290(11) Uani 1 1 d . . . . .
H23 H 0.5859 0.8042 0.6016 0.035 Uiso 1 1 calc R . . . .
C10 C 0.1674(3) 0.5830(2) 0.42078(18) 0.0253(10) Uani 1 1 d . . . . .
C7 C 0.3694(3) 0.7396(2) 0.41573(17) 0.0245(10) Uani 1 1 d . . . . .
H7 H 0.4163 0.7523 0.4013 0.029 Uiso 1 1 calc R . . . .
C24 C 0.5245(3) 0.8932(3) 0.57032(19) 0.0295(11) Uani 1 1 d . . . . .
H24 H 0.5614 0.9232 0.5954 0.035 Uiso 1 1 calc R . . . .
C14 C 0.0875(3) 0.6948(2) 0.41174(16) 0.0228(9) Uani 1 1 d . . . . .
C40 C 0.4368(3) 0.7192(3) 0.71824(18) 0.0272(10) Uani 1 1 d . . . . .
H40 H 0.4897 0.7447 0.7207 0.033 Uiso 1 1 calc R . . . .
C48 C 0.0122(3) 0.8324(3) 0.60341(17) 0.0232(10) Uani 1 1 d . . . . .
C37 C 0.2835(3) 0.6421(3) 0.71266(17) 0.0279(11) Uani 1 1 d . . . . .
C47 C 0.2021(4) 0.5803(3) 0.7676(2) 0.0471(15) Uani 1 1 d . . . . .
H47A H 0.1486 0.5536 0.7671 0.071 Uiso 1 1 calc GR . . . .
H47B H 0.2033 0.6230 0.7878 0.071 Uiso 1 1 calc GR . . . .
H47C H 0.2547 0.5522 0.7835 0.071 Uiso 1 1 calc GR . . . .
C20 C 0.2586(4) 0.4834(3) 0.4697(3) 0.0472(15) Uani 1 1 d . . . . .
H20A H 0.2450 0.5027 0.5005 0.071 Uiso 1 1 calc GR . . . .
H20B H 0.3189 0.4643 0.4795 0.071 Uiso 1 1 calc GR . . . .
H20C H 0.2162 0.4464 0.4549 0.071 Uiso 1 1 calc GR . . . .
C16 C 0.0456(5) 0.7960(3) 0.3517(2) 0.0521(16) Uani 1 1 d . . . . .
H16A H -0.0159 0.7799 0.3397 0.078 Uiso 1 1 calc GR . . . .
H16B H 0.0802 0.7757 0.3299 0.078 Uiso 1 1 calc GR . . . .
H16C H 0.0471 0.8469 0.3495 0.078 Uiso 1 1 calc GR . . . .
C19 C 0.2592(4) 0.5100(3) 0.3777(2) 0.0448(15) Uani 1 1 d . . . . .
H19A H 0.2106 0.4769 0.3646 0.067 Uiso 1 1 calc GR . . . .
H19B H 0.3161 0.4858 0.3832 0.067 Uiso 1 1 calc GR . . . .
H19C H 0.2553 0.5475 0.3524 0.067 Uiso 1 1 calc GR . . . .
C44 C 0.3928(5) 0.8648(3) 0.7590(2) 0.0501(16) Uani 1 1 d . . . . .
H44A H 0.3556 0.8513 0.7815 0.075 Uiso 1 1 calc GR . . . .
H44B H 0.3939 0.9156 0.7564 0.075 Uiso 1 1 calc GR . . . .
H44C H 0.4532 0.8475 0.7738 0.075 Uiso 1 1 calc GR . . . .
C57 C 0.0719(4) 0.9560(3) 0.6264(2) 0.0465(15) Uani 1 1 d . . . . .
H57 H 0.1254 0.9309 0.6478 0.056 Uiso 1 1 calc R . . . .
C32 C 0.4832(4) 0.6719(3) 0.5936(2) 0.0498(16) Uani 1 1 d . . . . .
H32A H 0.4887 0.6211 0.5947 0.075 Uiso 1 1 calc GR . . . .
H32B H 0.4230 0.6851 0.5942 0.075 Uiso 1 1 calc GR . . . .
H32C H 0.5262 0.6921 0.6238 0.075 Uiso 1 1 calc GR . . . .
C63 C 0.6052(4) 0.8754(4) 0.3979(2) 0.0500(16) Uani 1 1 d . . . . .
H63A H 0.6273 0.8397 0.3779 0.060 Uiso 1 1 calc R . . . .
H63B H 0.5404 0.8801 0.3825 0.060 Uiso 1 1 calc R . . . .
C28 C 0.2864(4) 0.9734(3) 0.4645(3) 0.0536(17) Uani 1 1 d . . . . .
H28A H 0.2689 0.9642 0.4963 0.080 Uiso 1 1 calc GR . . . .
H28B H 0.2338 0.9857 0.4364 0.080 Uiso 1 1 calc GR . . . .
H28C H 0.3289 1.0119 0.4704 0.080 Uiso 1 1 calc GR . . . .
C64 C 0.2368(4) 0.7542(4) 0.2479(3) 0.0598(18) Uani 1 1 d . . . . .
H64A H 0.2682 0.7713 0.2830 0.072 Uiso 1 1 calc R . . . .
H64B H 0.2818 0.7352 0.2319 0.072 Uiso 1 1 calc R . . . .
C3 C 0.2006(3) 0.6943(2) 0.58482(16) 0.0194(9) Uani 1 1 d . . . . .
H3 H 0.1873 0.6555 0.6034 0.023 Uiso 0.74 1 calc R . P D 1

loop_
_atom_site_aniso_label
_atom_site_aniso_U_11
_atom_site_aniso_U_22
_atom_site_aniso_U_33
_atom_site_aniso_U_23
_atom_site_aniso_U_13
_atom_site_aniso_U_12
Cl1 0.0389(7) 0.0604(9) 0.0409(8) 0.0093(7) 0.0134(6) 0.0007(7)
Cl9 0.0747(11) 0.0709(11) 0.0331(8) -0.0088(7) 0.0193(7) -0.0320(9)
Cl8 0.0259(7) 0.0717(11) 0.0636(10) 0.0158(8) -0.0008(6) 0.0073(7)
Cl5 0.0285(7) 0.0768(12) 0.0785(12) -0.0133(9) 0.0081(7) -0.0013(7)
Cl10 0.158(2) 0.0498(10) 0.0407(9) -0.0060(7) 0.0309(11) -0.0285(12)
Cl2 0.1215(18) 0.0521(11) 0.1006(16) 0.0002(10) 0.0726(14) 0.0176(11)
Cl4 0.1052(16) 0.0814(14) 0.0509(10) -0.0153(10) 0.0105(10) 0.0067(12)
Cl12 0.0608(11) 0.149(2) 0.0526(11) 0.0263(12) 0.0073(9) 0.0019(13)
F9 0.0189(13) 0.0594(19) 0.0134(13) 0.0019(12) 0.0051(10) 0.0058(12)
F8 0.0277(14) 0.0338(15) 0.0202(13) -0.0015(11) 0.0128(11) 0.0039(11)
F2 0.0337(19) 0.0157(17) 0.0242(18) 0.0033(14) 0.0142(15) -0.0004(14)
F4 0.038(2) 0.0166(17) 0.0240(18) 0.0018(14) 0.0145(15) -0.0003(15)
F10 0.0221(13) 0.0370(15) 0.0232(13) 0.0000(11) 0.0136(11) -0.0035(11)
F6 0.0254(14) 0.0419(16) 0.0227(13) 0.0024(12) 0.0130(11) 0.0089(12)
F7 0.0222(13) 0.0457(17) 0.0203(13) -0.0078(12) 0.0122(11) -0.0094(12)
Cl3 0.0928(15) 0.0577(12) 0.1064(17) 0.0063(11) 0.0220(13) 0.0019(11)
Cl11 0.130(2) 0.0884(17) 0.1026(19) -0.0110(14) 0.0489(17) -0.0123(15)
Cl7 0.0498(11) 0.123(2) 0.1196(19) 0.0698(17) -0.0126(11) -0.0092(12)
Cl6 0.0497(11) 0.0912(16) 0.124(2) 0.0179(14) -0.0140(12) 0.0231(10)
F5 0.0183(12) 0.0373(15) 0.0145(12) 0.0002(11) 0.0059(10) 0.0000(11)
Si1 0.0141(6) 0.0336(7) 0.0124(6) -0.0004(5) 0.0075(4) 0.0006(5)
N2 0.0223(18) 0.0222(19) 0.0192(18) -0.0073(15) 0.0137(15) -0.0059(15)
N5 0.032(2) 0.028(2) 0.0171(19) -0.0006(16) 0.0041(16) 0.0021(17)
N3 0.0161(18) 0.039(2) 0.0154(18) -0.0010(16) 0.0096(14) 0.0003(16)
N4 0.0214(19) 0.040(2) 0.0099(17) 0.0022(16) 0.0069(14) 0.0013(17)
N1 0.0216(18) 0.0199(18) 0.0197(18) -0.0067(15) 0.0102(15) -0.0032(15)
F3 0.040(6) 0.018(5) 0.021(5) 0.003(4) 0.018(5) -0.001(4)
C2 0.0118(19) 0.031(2) 0.0104(19) 0.0034(17) 0.0026(15) 0.0043(17)
C6 0.020(2) 0.017(2) 0.015(2) -0.0024(16) 0.0105(17) -0.0023(17)
C1 0.023(2) 0.022(2) 0.011(2) -0.0020(17) 0.0001(17) 0.0079(18)
C5 0.0107(18) 0.020(2) 0.0126(19) -0.0009(16) 0.0036(15) -0.0014(16)
C41 0.025(2) 0.031(2) 0.013(2) 0.0008(18) 0.0029(17) 0.0034(19)
C9 0.017(2) 0.027(2) 0.015(2) -0.0058(17) 0.0062(16) -0.0043(18)
C21 0.020(2) 0.024(2) 0.021(2) -0.0089(18) 0.0122(18) -0.0087(18)
C36 0.023(2) 0.030(2) 0.010(2) 0.0020(17) 0.0042(17) 0.0019(19)
C38 0.042(3) 0.025(2) 0.025(3) 0.001(2) 0.000(2) 0.002(2)
C25 0.034(3) 0.023(2) 0.031(3) -0.007(2) 0.011(2) -0.006(2)
C33 0.017(2) 0.034(3) 0.016(2) -0.0002(18) 0.0062(17) -0.0004(18)
C13 0.017(2) 0.046(3) 0.029(3) -0.008(2) 0.0001(19) 0.006(2)
C52 0.024(2) 0.045(3) 0.030(3) -0.007(2) -0.002(2) -0.007(2)
C49 0.024(2) 0.037(3) 0.026(2) -0.001(2) 0.006(2) -0.002(2)
C39 0.031(3) 0.038(3) 0.025(2) -0.004(2) -0.001(2) 0.010(2)
C53 0.027(2) 0.038(3) 0.026(2) -0.002(2) 0.007(2) -0.002(2)
C12 0.019(2) 0.041(3) 0.043(3) -0.009(2) 0.005(2) -0.008(2)
C34 0.024(2) 0.049(3) 0.019(2) -0.004(2) 0.0136(19) 0.000(2)
C8 0.035(3) 0.030(2) 0.016(2) -0.0083(19) 0.0177(19) -0.006(2)
C35 0.028(2) 0.049(3) 0.013(2) -0.002(2) 0.0120(19) -0.004(2)
C42 0.023(2) 0.030(3) 0.030(3) 0.008(2) 0.006(2) 0.003(2)
C50 0.030(3) 0.038(3) 0.038(3) 0.003(2) 0.006(2) 0.006(2)
C17 0.038(3) 0.044(3) 0.035(3) -0.015(2) 0.002(2) 0.012(3)
C26 0.024(2) 0.023(2) 0.026(2) -0.0057(19) 0.0101(19) -0.0031(19)
C18 0.019(2) 0.029(3) 0.050(3) -0.014(2) 0.007(2) 0.000(2)
C11 0.026(2) 0.029(3) 0.043(3) -0.007(2) 0.006(2) -0.006(2)
C30 0.044(3) 0.025(3) 0.043(3) -0.002(2) 0.002(3) 0.003(2)
C27 0.037(3) 0.025(3) 0.033(3) -0.009(2) 0.000(2) 0.003(2)
C43 0.035(3) 0.041(3) 0.045(3) 0.015(3) 0.012(2) -0.005(2)
C45 0.044(3) 0.039(3) 0.027(3) -0.003(2) 0.005(2) -0.017(2)
C54 0.044(3) 0.039(3) 0.038(3) 0.001(2) 0.001(2) -0.011(3)
C15 0.035(3) 0.029(3) 0.025(3) -0.003(2) 0.004(2) 0.007(2)
C51 0.022(2) 0.050(3) 0.033(3) 0.001(2) -0.003(2) 0.005(2)
C29 0.066(4) 0.028(3) 0.027(3) -0.002(2) 0.002(3) -0.001(3)
C56 0.058(4) 0.036(3) 0.062(4) -0.005(3) 0.009(3) -0.007(3)
C60 0.087(5) 0.050(4) 0.068(5) 0.016(3) 0.051(4) 0.015(4)
C46 0.077(5) 0.063(5) 0.070(5) -0.036(4) 0.030(4) -0.041(4)
C65 0.087(5) 0.056(4) 0.053(4) 0.020(3) 0.011(4) -0.010(4)
C61 0.077(5) 0.060(4) 0.053(4) -0.015(3) 0.014(4) 0.001(4)
C31 0.059(4) 0.047(4) 0.119(7) -0.014(4) 0.035(5) 0.013(3)
C59 0.083(5) 0.054(4) 0.062(5) -0.024(4) 0.002(4) -0.005(4)
C55 0.077(5) 0.061(4) 0.065(5) 0.006(4) 0.025(4) -0.023(4)
C62 0.029(3) 0.104(6) 0.068(5) 0.033(4) -0.003(3) -0.005(4)
C58 0.073(5) 0.059(4) 0.070(5) 0.016(4) -0.014(4) -0.030(4)
F1 0.066(8) 0.022(5) 0.027(6) 0.004(4) 0.019(5) -0.009(5)
C4 0.018(2) 0.021(2) 0.022(2) 0.0021(18) 0.0032(17) -0.0018(17)
C22 0.028(2) 0.025(2) 0.027(2) -0.0019(19) 0.016(2) -0.0027(19)
C23 0.026(2) 0.036(3) 0.026(2) 0.000(2) 0.007(2) -0.002(2)
C10 0.021(2) 0.028(2) 0.026(2) -0.0065(19) 0.0046(18) -0.0016(19)
C7 0.030(2) 0.028(2) 0.023(2) -0.0051(19) 0.020(2) -0.004(2)
C24 0.029(3) 0.032(3) 0.028(3) -0.008(2) 0.008(2) -0.012(2)
C14 0.024(2) 0.030(2) 0.014(2) -0.0050(18) 0.0037(17) 0.0000(19)
C40 0.019(2) 0.036(3) 0.023(2) -0.003(2) 0.0018(18) -0.001(2)
C48 0.013(2) 0.041(3) 0.016(2) -0.0028(19) 0.0050(17) 0.0024(19)
C37 0.035(3) 0.036(3) 0.010(2) -0.0040(19) 0.0021(19) -0.008(2)
C47 0.059(4) 0.052(4) 0.031(3) 0.005(3) 0.012(3) -0.018(3)
C20 0.042(3) 0.036(3) 0.060(4) -0.004(3) 0.006(3) 0.009(3)
C16 0.079(5) 0.043(3) 0.027(3) 0.009(2) 0.002(3) 0.016(3)
C19 0.034(3) 0.043(3) 0.060(4) -0.025(3) 0.017(3) -0.001(2)
C44 0.075(4) 0.027(3) 0.045(3) -0.004(2) 0.010(3) 0.003(3)
C57 0.043(3) 0.046(3) 0.042(3) -0.001(3) -0.003(3) -0.014(3)
C32 0.054(4) 0.033(3) 0.054(4) 0.014(3) 0.001(3) -0.001(3)
C63 0.044(3) 0.073(4) 0.033(3) -0.009(3) 0.010(3) -0.023(3)
C28 0.057(4) 0.045(4) 0.047(4) -0.010(3) -0.005(3) 0.024(3)
C64 0.034(3) 0.065(4) 0.077(5) 0.001(4) 0.010(3) 0.006(3)
C3 0.017(2) 0.025(2) 0.016(2) 0.0086(18) 0.0039(16) -0.0039(17)

loop_
_atom_type_symbol
_atom_type_description
_atom_type_scat_dispersion_real
_atom_type_scat_dispersion_imag
_atom_type_scat_source
C C 0.0033 0.0016 'International Tables Vol C Tables 4.2.6.8 and 6.1.1.4'
H H 0.0000 0.0000 'International Tables Vol C Tables 4.2.6.8 and 6.1.1.4'
Cl Cl 0.1484 0.1585 'International Tables Vol C Tables 4.2.6.8 and 6.1.1.4'
F F 0.0171 0.0103 'International Tables Vol C Tables 4.2.6.8 and 6.1.1.4'
N N 0.0061 0.0033 'International Tables Vol C Tables 4.2.6.8 and 6.1.1.4'
Si Si 0.0817 0.0704 'International Tables Vol C Tables 4.2.6.8 and 6.1.1.4'

loop_
_geom_angle_atom_site_label_1
_geom_angle_atom_site_label_2
_geom_angle_atom_site_label_3
_geom_angle
_geom_angle_site_symmetry_1
_geom_angle_site_symmetry_3
_geom_angle_publ_flag
F9 Si1 F8 89.89(14) . . ?
F9 Si1 F10 90.62(14) . . ?
F9 Si1 F6 90.99(14) . . ?
F9 Si1 F7 90.63(14) . . ?
F9 Si1 F5 179.89(17) . . ?
F8 Si1 F10 89.55(14) . . ?
F8 Si1 F7 90.02(14) . . ?
F8 Si1 F5 90.03(13) . . ?
F10 Si1 F7 178.67(15) . . ?
F10 Si1 F5 89.31(13) . . ?
F6 Si1 F8 179.12(15) . . ?
F6 Si1 F10 90.44(14) . . ?
F6 Si1 F7 89.97(14) . . ?
F6 Si1 F5 89.09(13) . . ?
F7 Si1 F5 89.44(13) . . ?
C6 N2 C21 124.6(3) . . ?
C6 N2 C7 109.1(4) . . ?
C7 N2 C21 126.2(4) . . ?
F3 N5 C1 107.1(6) . . ?
F3 N5 C5 132.0(6) . . ?
C1 N5 C5 119.1(4) . . ?
C33 N3 C34 108.8(4) . . ?
C33 N3 C48 125.4(4) . . ?
C34 N3 C48 125.4(4) . . ?
C33 N4 C36 124.1(4) . . ?
C33 N4 C35 108.0(4) . . ?
C35 N4 C36 127.8(4) . . ?
C6 N1 C9 124.6(3) . . ?
C6 N1 C8 107.9(3) . . ?
C8 N1 C9 127.4(4) . . ?
C1 C2 C33 121.1(4) . . ?
C3 C2 C1 117.6(4) . . ?
C3 C2 C33 121.2(4) . . ?
N2 C6 N1 108.0(3) . . ?
N2 C6 C5 126.3(4) . . ?
N1 C6 C5 125.7(4) . . ?
F2 C1 C2 123.3(4) . . ?
N5 C1 F2 113.1(4) . . ?
N5 C1 C2 123.4(4) . . ?
N5 C5 C6 118.6(4) . . ?
N5 C5 C4 119.3(4) . . ?
C4 C5 C6 122.1(4) . . ?
C36 C41 C42 123.6(4) . . ?
C40 C41 C36 116.5(4) . . ?
C40 C41 C42 119.9(4) . . ?
C10 C9 N1 117.6(4) . . ?
C10 C9 C14 124.1(4) . . ?
C14 C9 N1 118.3(4) . . ?
C26 C21 N2 117.8(4) . . ?
C26 C21 C22 124.5(4) . . ?
C22 C21 N2 117.8(4) . . ?
C41 C36 N4 117.7(4) . . ?
C37 C36 N4 119.1(4) . . ?
C37 C36 C41 123.1(4) . . ?
C39 C38 C37 121.9(5) . . ?
C24 C25 C26 120.5(5) . . ?
N3 C33 N4 108.1(4) . . ?
N3 C33 C2 128.0(4) . . ?
N4 C33 C2 123.8(4) . . ?
C12 C13 C14 121.5(4) . . ?
C51 C52 C53 121.7(5) . . ?
C50 C49 C57 119.9(5) . . ?
C48 C49 C50 116.7(5) . . ?
C48 C49 C57 123.2(4) . . ?
C38 C39 C40 119.7(5) . . ?
C52 C53 C54 120.5(5) . . ?
C52 C53 C48 116.3(5) . . ?
C48 C53 C54 123.2(4) . . ?
C13 C12 C11 120.5(5) . . ?
C35 C34 N3 107.8(4) . . ?
C7 C8 N1 108.2(4) . . ?
C34 C35 N4 107.3(4) . . ?
C41 C42 C43 111.7(4) . . ?
C41 C42 C44 109.3(4) . . ?
C43 C42 C44 111.3(5) . . ?
C51 C50 C49 121.4(5) . . ?
C21 C26 C27 121.8(4) . . ?
C25 C26 C21 116.3(4) . . ?
C25 C26 C27 121.8(4) . . ?
C10 C18 C20 112.4(4) . . ?
C10 C18 C19 110.1(4) . . ?
C20 C18 C19 110.5(5) . . ?
C12 C11 C10 121.2(5) . . ?
C31 C30 C22 111.8(5) . . ?
C31 C30 C32 110.6(6) . . ?
C22 C30 C32 110.3(5) . . ?
C26 C27 C29 110.4(4) . . ?
C26 C27 C28 112.5(4) . . ?
C28 C27 C29 110.5(5) . . ?
C46 C45 C47 110.1(5) . . ?
C37 C45 C46 112.0(5) . . ?
C37 C45 C47 109.2(4) . . ?
C53 C54 C55 109.4(5) . . ?
C56 C54 C53 111.9(5) . . ?
C56 C54 C55 112.3(5) . . ?
C14 C15 C17 111.9(4) . . ?
C14 C15 C16 110.2(4) . . ?
C16 C15 C17 110.6(5) . . ?
C50 C51 C52 120.3(5) . . ?
Cl2 C60 Cl1 111.6(4) . . ?
Cl11 C65 Cl12 110.2(4) . . ?
Cl3 C61 Cl4 112.9(4) . . ?
Cl7 C62 Cl8 112.8(4) . . ?
F4 C4 C5 122.4(4) . . ?
F4 C4 C3 117.1(4) . . ?
C3 C4 C5 120.5(4) . . ?
C21 C22 C30 123.2(4) . . ?
C23 C22 C21 116.5(4) . . ?
C23 C22 C30 120.3(4) . . ?
C24 C23 C22 120.7(5) . . ?
C9 C10 C18 123.6(4) . . ?
C9 C10 C11 116.4(4) . . ?
C11 C10 C18 119.9(4) . . ?
C8 C7 N2 106.7(4) . . ?
C23 C24 C25 121.4(4) . . ?
C9 C14 C15 123.7(4) . . ?
C13 C14 C9 116.3(4) . . ?
C13 C14 C15 120.0(4) . . ?
C39 C40 C41 121.8(5) . . ?
C49 C48 N3 119.4(4) . . ?
C49 C48 C53 123.7(4) . . ?
C53 C48 N3 116.8(4) . . ?
C36 C37 C45 122.6(5) . . ?
C38 C37 C36 117.0(4) . . ?
C38 C37 C45 120.4(5) . . ?
C49 C57 C58 112.6(5) . . ?
C59 C57 C49 109.5(5) . . ?
C59 C57 C58 109.3(6) . . ?
Cl10 C63 Cl9 111.2(3) . . ?
Cl6 C64 Cl5 113.0(4) . . ?
C2 C3 F1 131.8(6) . . ?
C4 C3 C2 120.0(4) . . ?
C4 C3 F1 108.1(6) . . ?

loop_
_geom_bond_atom_site_label_1
_geom_bond_atom_site_label_2
_geom_bond_distance
_geom_bond_site_symmetry_2
_geom_bond_publ_flag
Cl1 C60 1.760(6) . ?
Cl9 C63 1.758(6) . ?
Cl8 C62 1.759(7) . ?
Cl5 C64 1.767(7) . ?
Cl10 C63 1.727(6) . ?
Cl2 C60 1.738(7) . ?
Cl4 C61 1.778(7) . ?
Cl12 C65 1.755(7) . ?
F9 Si1 1.679(3) . ?
F8 Si1 1.688(3) . ?
F2 C1 1.356(5) . ?
F4 C4 1.303(6) . ?
F10 Si1 1.693(3) . ?
F6 Si1 1.685(3) . ?
F7 Si1 1.693(3) . ?
Cl3 C61 1.744(8) . ?
Cl11 C65 1.726(8) . ?
Cl7 C62 1.699(7) . ?
Cl6 C64 1.753(7) . ?
F5 Si1 1.694(3) . ?
N2 C6 1.338(5) . ?
N2 C21 1.455(5) . ?
N2 C7 1.379(5) . ?
N5 F3 1.233(10) . ?
N5 C1 1.333(6) . ?
N5 C5 1.352(6) . ?
N3 C33 1.340(6) . ?
N3 C34 1.370(6) . ?
N3 C48 1.454(6) . ?
N4 C36 1.444(6) . ?
N4 C33 1.346(6) . ?
N4 C35 1.388(6) . ?
N1 C6 1.342(5) . ?
N1 C9 1.453(5) . ?
N1 C8 1.382(5) . ?
C2 C1 1.367(6) . ?
C2 C33 1.457(6) . ?
C2 C3 1.366(6) . ?
C6 C5 1.469(5) . ?
C5 C4 1.384(6) . ?
C41 C36 1.404(6) . ?
C41 C42 1.518(7) . ?
C41 C40 1.397(6) . ?
C9 C10 1.393(7) . ?
C9 C14 1.398(6) . ?
C21 C26 1.397(6) . ?
C21 C22 1.400(7) . ?
C36 C37 1.397(7) . ?
C38 C39 1.376(8) . ?
C38 C37 1.387(7) . ?
C25 C26 1.395(6) . ?
C25 C24 1.382(7) . ?
C13 C12 1.373(8) . ?
C13 C14 1.391(7) . ?
C52 C53 1.386(7) . ?
C52 C51 1.372(8) . ?
C49 C50 1.391(7) . ?
C49 C48 1.386(7) . ?
C49 C57 1.527(7) . ?
C39 C40 1.377(7) . ?
C53 C54 1.517(8) . ?
C53 C48 1.403(7) . ?
C12 C11 1.378(7) . ?
C34 C35 1.343(7) . ?
C8 C7 1.340(7) . ?
C42 C43 1.522(7) . ?
C42 C44 1.525(8) . ?
C50 C51 1.371(8) . ?
C17 C15 1.533(7) . ?
C26 C27 1.517(7) . ?
C18 C10 1.519(6) . ?
C18 C20 1.525(8) . ?
C18 C19 1.538(7) . ?
C11 C10 1.393(7) . ?
C30 C31 1.510(9) . ?
C30 C22 1.510(7) . ?
C30 C32 1.538(8) . ?
C27 C29 1.529(8) . ?
C27 C28 1.525(7) . ?
C45 C46 1.530(8) . ?
C45 C37 1.524(7) . ?
C45 C47 1.540(7) . ?
C54 C56 1.515(9) . ?
C54 C55 1.533(9) . ?
C15 C14 1.516(7) . ?
C15 C16 1.524(7) . ?
C59 C57 1.527(10) . ?
C58 C57 1.540(9) . ?
F1 C3 1.408(11) . ?
C4 C3 1.358(6) . ?
C22 C23 1.387(7) . ?
C23 C24 1.381(7) . ?
